data_1533091
loop_
_publ_author_name
'Do Jung-Hwan'
'Kanatzidis, M.G.'

_publ_section_title
;
 The one-dimensional polyselenide compound Cs Ga Se3
;
_journal_name_full 'Zeitschrift fuer Anorganische und Allgemeine Chemie'
_journal_page_first 621
_journal_page_last 624
_journal_volume 629
_journal_year 2003
_chemical_formula_sum 'Cs Ga Se3'
_chemical_name_systematic 'Cs (Ga Se (Se2))'
_space_group_IT_number 14
_symmetry_space_group_name_Hall '-P 2ybc'
_symmetry_space_group_name_H-M 'P 1 21/c 1'
_cell_angle_alpha 90
_cell_angle_beta 106.39
_cell_angle_gamma 90
_cell_formula_units_Z 4
_cell_length_a 7.727
_cell_length_b 13.014
_cell_length_c 6.705
_cell_volume 646.850
_citation_journal_id_ASTM ZAACAB
_cod_data_source_file DoJung-Hwan_ZAACAB_2003_1102.cif
_cod_data_source_block Cs1Ga1Se3
_cod_original_cell_volume 646.85
_cod_original_formula_sum 'Cs1 Ga1 Se3'
_cod_database_code 1533091

loop_
_symmetry_equiv_pos_as_xyz
x,y,z
-x,y+1/2,-z+1/2
-x,-y,-z
x,-y-1/2,z-1/2

loop_
_atom_site_label
_atom_site_type_symbol
_atom_site_fract_x
_atom_site_fract_y
_atom_site_fract_z
_atom_site_occupancy
_atom_site_U_iso_or_equiv
Se1 Se-1 0.293 0.0762 0.8457 1 0.0
Cs1 Cs+1 0.7458 0.4187 0.212 1 0.0
Ga1 Ga+3 0.1821 0.272 0.142 1 0.0
Se2 Se-2 0.9973 0.6714 0.1901 1 0.0
Se3 Se-1 0.4491 0.1752 0.138 1 0.0
